data_2204131
loop_
_publ_author_name
'Hemamala Karunadasa'
'Christina Leggett'
'Shaun Wong'

_publ_section_title
;
 2,2'-Dibromo-3,3',4,4',5,5',6,6'-octamethyl-1,1'-biphenyl
;
_journal_issue 9
_journal_name_full 'Acta Crystallographica Section E'
_journal_page_first o1499
_journal_page_last o1500
_journal_paper_doi 10.1107/S160053680401709X
_journal_volume 60
_journal_year 2004
_chemical_formula_iupac 'C20 H24 Br2'
_chemical_formula_moiety 'C20 H24 Br2'
_chemical_formula_sum 'C20 H24 Br2'
_chemical_formula_weight 424.22
_space_group_IT_number 60
_symmetry_cell_setting orthorhombic
_symmetry_space_group_name_Hall '-P 2n 2ab'
_symmetry_space_group_name_H-M 'P b c n'
_cell_angle_alpha 90.00
_cell_angle_beta 90.00
_cell_angle_gamma 90.00
_cell_formula_units_Z 4
_cell_length_a 13.530(4)
_cell_length_b 10.987(4)
_cell_length_c 11.916(3)
_cell_measurement_reflns_used 2260
_cell_measurement_temperature 174.2
_cell_measurement_theta_max 24.0
_cell_measurement_theta_min 2.4
_cell_volume 1771.4(9)
_computing_cell_refinement 'SAINT (Bruker, 2003'
_computing_data_collection 'SMART (Bruker, 2003)'
_computing_data_reduction SAINT
_computing_molecular_graphics TEXSAN
_computing_publication_material TEXSAN
_computing_structure_refinement 'teXsan (Molecular Structure Corporation & Rigaku, 1998)'
_computing_structure_solution 'SIR97 (Altomare et al., 1999)'
_diffrn_measured_fraction_theta_full 0.9834
_diffrn_measured_fraction_theta_max 0.9834
_diffrn_measurement_device_type 'Bruker SMART 1000'
_diffrn_measurement_method \w
_diffrn_radiation_type 'Mo K\a'
_diffrn_radiation_wavelength 0.7107
_diffrn_reflns_av_R_equivalents 0.046
_diffrn_reflns_limit_h_max 15
_diffrn_reflns_limit_h_min -13
_diffrn_reflns_limit_k_max 12
_diffrn_reflns_limit_k_min -12
_diffrn_reflns_limit_l_max 13
_diffrn_reflns_limit_l_min -13
_diffrn_reflns_number 7776
_diffrn_reflns_theta_full 24.69
_diffrn_reflns_theta_max 24.69
_diffrn_standards_decay_% 0
_diffrn_standards_interval_count 0
_diffrn_standards_interval_time 0
_diffrn_standards_number 0
_exptl_absorpt_coefficient_mu 4.585
_exptl_absorpt_correction_T_max 0.554
_exptl_absorpt_correction_T_min 0.280
_exptl_absorpt_correction_type multi-scan
_exptl_absorpt_process_details '(Blessing, 1995)'
_exptl_crystal_colour colorless
_exptl_crystal_density_diffrn 1.591
_exptl_crystal_density_method 'not measured'
_exptl_crystal_description block
_exptl_crystal_F_000 856.00
_exptl_crystal_size_max 0.286
_exptl_crystal_size_mid 0.214
_exptl_crystal_size_min 0.129
_refine_diff_density_max 0.28
_refine_diff_density_min -0.35
_refine_ls_extinction_method none
_refine_ls_goodness_of_fit_ref 1.850
_refine_ls_hydrogen_treatment constr
_refine_ls_number_parameters 101
_refine_ls_number_reflns 1061
_refine_ls_R_factor_gt 0.0377
_refine_ls_shift/su_max 0.0004
_refine_ls_structure_factor_coef F
_refine_ls_weighting_details 'w = 1/[\s^2^(Fo) + 0.00022|Fo|^2^]'
_refine_ls_weighting_scheme calc
_refine_ls_wR_factor_ref 0.0499
_reflns_number_gt 1061
_reflns_number_total 1483
_reflns_threshold_expression I>3\s(I)
_cod_data_source_file cf6350.cif
_cod_data_source_block I
_cod_original_sg_symbol_Hall '-P 2n 2ab '
_cod_database_code 2204131
_cod_database_fobs_code 2204131

loop_
_symmetry_equiv_pos_as_xyz
x,y,z
1/2-x,1/2-y,1/2+z
1/2+x,1/2-y,-z
-x,y,1/2-z
-x,-y,-z
1/2+x,1/2+y,1/2-z
1/2-x,1/2+y,z
x,-y,1/2+z

loop_
_atom_site_label
_atom_site_fract_x
_atom_site_fract_y
_atom_site_fract_z
_atom_site_U_iso_or_equiv
_atom_site_adp_type
_atom_site_calc_flag
_atom_site_refinement_flags
_atom_site_occupancy
_atom_site_type_symbol
Br1 0.51423(5) 0.30856(6) 0.58452(5) 0.0328(2) Uani d P 0.73 Br
Br2 0.5631(2) -0.0719(2) 0.8885(2) 0.0435(7) Uani d P 0.27 Br
C1 0.5548(3) 0.1223(4) 0.7401(3) 0.0230(10) Uani d . 1.00 C
C2 0.5974(3) 0.2037(4) 0.6644(4) 0.0240(10) Uani d . 1.00 C
C3 0.6999(3) 0.2099(4) 0.6462(4) 0.0280(10) Uani d . 1.00 C
C4 0.7598(3) 0.1318(4) 0.7077(4) 0.0310(10) Uani d . 1.00 C
C5 0.7193(4) 0.0475(4) 0.7826(4) 0.031(2) Uani d . 1.00 C
C6 0.6175(3) 0.0418(4) 0.7977(4) 0.0270(10) Uani d . 1.00 C
C7 0.7430(4) 0.3007(4) 0.5645(4) 0.040(2) Uani d . 1.00 C
C8 0.8722(4) 0.1364(5) 0.6924(5) 0.047(2) Uani d . 1.00 C
C9 0.7856(4) -0.0392(5) 0.8466(5) 0.050(2) Uani d . 1.00 C
C10 0.5712 -0.0551 0.8752 0.0456 Uiso d P 0.73 C
C11 0.5287 0.2909 0.5984 0.0456 Uiso d P 0.27 C
H1 0.7893 0.3511 0.6023 0.0477 Uiso calc . 1.00 H
H2 0.7752 0.2585 0.5053 0.0477 Uiso calc . 1.00 H
H3 0.6914 0.3496 0.5344 0.0477 Uiso calc . 1.00 H
H4 0.8893 0.2055 0.6486 0.0567 Uiso calc . 1.00 H
H5 0.8938 0.0646 0.6553 0.0567 Uiso calc . 1.00 H
H6 0.9031 0.1420 0.7637 0.0567 Uiso calc . 1.00 H
H7 0.8321 0.0061 0.8894 0.0600 Uiso calc . 1.00 H
H8 0.7467 -0.0879 0.8953 0.0600 Uiso calc . 1.00 H
H9 0.8198 -0.0900 0.7951 0.0600 Uiso calc . 1.00 H
H10 0.5019 -0.0424 0.8796 0.0547 Uiso calc P 0.73 H
H11 0.5840 -0.1338 0.8457 0.0547 Uiso calc P 0.73 H
H12 0.5993 -0.0486 0.9480 0.0547 Uiso calc P 0.73 H
H13 0.5533 0.3717 0.6038 0.0547 Uiso calc P 0.27 H
H14 0.5268 0.2670 0.5218 0.0547 Uiso calc P 0.27 H
H15 0.4640 0.2875 0.6290 0.0547 Uiso calc P 0.27 H

loop_
_atom_site_aniso_label
_atom_site_aniso_U_11
_atom_site_aniso_U_22
_atom_site_aniso_U_33
_atom_site_aniso_U_12
_atom_site_aniso_U_13
_atom_site_aniso_U_23
Br1 0.0289(4) 0.0322(4) 0.0374(4) 0.0051(3) 0.0004(3) 0.0080(3)
Br2 0.053(2) 0.0410(10) 0.0370(10) 0.0124(10) 0.0117(9) 0.0174(9)
C1 0.024(2) 0.020(3) 0.027(3) -0.001(2) 0.004(2) -0.005(2)
C2 0.023(3) 0.021(3) 0.028(3) 0.001(2) 0.001(2) -0.001(2)
C3 0.027(3) 0.029(3) 0.030(3) -0.001(2) 0.006(2) -0.008(2)
C4 0.018(3) 0.035(3) 0.039(3) 0.002(2) 0.002(2) -0.014(2)
C5 0.031(3) 0.033(3) 0.031(3) 0.009(2) -0.003(2) -0.009(2)
C6 0.031(3) 0.026(3) 0.025(3) 0.005(2) 0.002(2) -0.002(2)
C7 0.034(3) 0.038(3) 0.047(3) -0.001(2) 0.013(2) 0.005(3)
C8 0.027(3) 0.051(4) 0.064(4) 0.003(3) 0.003(3) -0.005(3)
C9 0.044(3) 0.049(3) 0.057(4) 0.023(3) -0.003(3) 0.001(3)

loop_
_atom_type_symbol
_atom_type_description
_atom_type_scat_dispersion_real
_atom_type_scat_dispersion_imag
_atom_type_scat_source
C C 0.003 0.002
;International Tables for Crystallography
(1992, Vol. C, Tables 4.2.6.8 and 6.1.1.1)
;
H H 0.000 0.000
;International Tables for Crystallography
(1992, Vol. C, Table 6.1.1.2)
;
Br Br -0.290 2.459
;International Tables for Crystallography
(1992, Vol. C, Tables 4.2.6.8 and 6.1.1.1)
;

loop_
_geom_angle_atom_site_label_1
_geom_angle_atom_site_label_2
_geom_angle_atom_site_label_3
_geom_angle_site_symmetry_2
_geom_angle_site_symmetry_3
_geom_angle
_geom_angle_publ_flag
C1 C1 C2 4_656 4_656 120.7(4) no
C1 C1 C6 4_656 4_656 121.3(4) no
C2 C1 C6 . . 118.0(4) no
Br1 C2 C1 . . 118.3(3) no
Br1 C2 C3 . . 119.1(3) no
C1 C2 C3 . . 122.6(4) no
C1 C2 C11 . . 118.5(3) no
C3 C2 C11 . . 118.9(3) no
C2 C3 C4 . . 117.7(4) no
C2 C3 C7 . . 120.8(4) no
C4 C3 C7 . . 121.5(4) no
C3 C4 C5 . . 121.1(4) no
C3 C4 C8 . . 119.7(5) no
C5 C4 C8 . . 119.1(4) no
C4 C5 C6 . . 120.0(4) no
C4 C5 C9 . . 120.4(4) no
C6 C5 C9 . . 119.6(4) no
Br2 C6 C1 . . 118.8(3) no
Br2 C6 C5 . . 120.7(4) no
C1 C6 C5 . . 120.5(4) no
C1 C6 C10 . . 118.8(4) no
C5 C6 C10 . . 120.7(4) no
C3 C7 H1 . . 109.5 no
C3 C7 H2 . . 109.5 no
C3 C7 H3 . . 109.5 no
H1 C7 H2 . . 109.5 no
H1 C7 H3 . . 109.5 no
H2 C7 H3 . . 109.5 no
C4 C8 H4 . . 109.5 no
C4 C8 H5 . . 109.5 no
C4 C8 H6 . . 109.5 no
H4 C8 H5 . . 109.5 no
H4 C8 H6 . . 109.5 no
H5 C8 H6 . . 109.5 no
C5 C9 H7 . . 109.5 no
C5 C9 H8 . . 109.5 no
C5 C9 H9 . . 109.5 no
H7 C9 H8 . . 109.5 no
H7 C9 H9 . . 109.5 no
H8 C9 H9 . . 109.5 no
C6 C10 H10 . . 109.5 no
C6 C10 H11 . . 109.5 no
C6 C10 H12 . . 109.5 no
H10 C10 H11 . . 109.5 no
H10 C10 H12 . . 109.5 no
H11 C10 H12 . . 109.5 no
C2 C11 H13 . . 109.5 no
C2 C11 H14 . . 109.5 no
C2 C11 H15 . . 109.5 no
H13 C11 H14 . . 109.5 no
H13 C11 H15 . . 109.5 no
H14 C11 H15 . . 109.5 no

loop_
_geom_bond_atom_site_label_1
_geom_bond_atom_site_label_2
_geom_bond_site_symmetry_2
_geom_bond_distance
_geom_bond_publ_flag
Br1 C2 . 1.871(4) yes
Br2 C6 . 1.809(5) yes
C1 C1 4_656 1.502(9) yes
C1 C2 . 1.395(6) no
C1 C6 . 1.405(6) no
C2 C3 . 1.405(6) no
C2 C11 . 1.549(4) no
C3 C4 . 1.389(6) no
C3 C7 . 1.511(6) no
C4 C5 . 1.399(7) no
C4 C8 . 1.532(6) no
C5 C6 . 1.390(6) no
C5 C9 . 1.514(6) no
C6 C10 . 1.542(4) no
C7 H1 . 0.950 no
C7 H2 . 0.950 no
C7 H3 . 0.950 no
C8 H4 . 0.950 no
C8 H5 . 0.950 no
C8 H6 . 0.950 no
C9 H7 . 0.950 no
C9 H8 . 0.950 no
C9 H9 . 0.950 no
C10 H10 . 0.950 no
C10 H11 . 0.950 no
C10 H12 . 0.950 no
C11 H13 . 0.950 no
C11 H14 . 0.950 no
C11 H15 . 0.950 no

loop_
_geom_contact_atom_site_label_1
_geom_contact_atom_site_label_2
_geom_contact_distance
_geom_contact_site_symmetry_2
_geom_contact_publ_flag
Br1 Br2 3.557(2) 8_554 y
Br2 C11 3.502(2) 8_555 y
Br2 Br2 3.532(4) 5_657 y

loop_
_geom_torsion_atom_site_label_1
_geom_torsion_atom_site_label_2
_geom_torsion_atom_site_label_3
_geom_torsion_atom_site_label_4
_geom_torsion_site_symmetry_1
_geom_torsion_site_symmetry_2
_geom_torsion_site_symmetry_3
_geom_torsion_site_symmetry_4
_geom_torsion
_geom_torsion_publ_flag
Br1 C2 C1 C1 1_555 1_555 1_555 4_656 -2.2(6) no
Br1 C2 C1 C6 1_555 1_555 1_555 1_555 178.5(3) no
Br1 C2 C3 C4 1_555 1_555 1_555 1_555 179.3(3) no
Br1 C2 C3 C7 1_555 1_555 1_555 1_555 0.7(6) no
Br2 C6 C1 C1 1_555 1_555 1_555 4_656 5.2(6) no
Br2 C6 C1 C2 1_555 1_555 1_555 1_555 -175.5(3) no
Br2 C6 C5 C4 1_555 1_555 1_555 1_555 176.7(4) no
Br2 C6 C5 C9 1_555 1_555 1_555 1_555 -2.5(6) no
C1 C1 C2 C3 1_555 4_656 4_656 4_656 177.6(4) no
C1 C1 C2 C11 1_555 4_656 4_656 4_656 -2.1(6) no
C1 C1 C6 C5 1_555 4_656 4_656 4_656 -176.6(4) no
C1 C1 C6 C10 1_555 4_656 4_656 4_656 5.1(6) no
C1 C2 C3 C4 1_555 1_555 1_555 1_555 -0.5(7) no
C1 C2 C3 C7 1_555 1_555 1_555 1_555 -179.2(4) no
C1 C6 C5 C4 1_555 1_555 1_555 1_555 -1.5(7) no
C1 C6 C5 C9 1_555 1_555 1_555 1_555 179.3(4) no
C2 C1 C1 C2 1_555 1_555 4_656 4_656 -83.7(8) yes
C2 C1 C1 C6 1_555 1_555 4_656 4_656 95.6(3) yes
C2 C1 C6 C5 1_555 1_555 1_555 1_555 2.7(6) no
C2 C1 C6 C10 1_555 1_555 1_555 1_555 -175.6(3) no
C2 C3 C4 C5 1_555 1_555 1_555 1_555 1.8(7) no
C2 C3 C4 C8 1_555 1_555 1_555 1_555 -179.0(4) no
C3 C2 C1 C6 1_555 1_555 1_555 1_555 -1.7(6) no
C3 C4 C5 C6 1_555 1_555 1_555 1_555 -0.8(7) no
C3 C4 C5 C9 1_555 1_555 1_555 1_555 178.4(4) no
C4 C3 C2 C11 1_555 1_555 1_555 1_555 179.1(3) no
C4 C5 C6 C10 1_555 1_555 1_555 1_555 176.7(4) no
C5 C4 C3 C7 1_555 1_555 1_555 1_555 -179.6(4) no
C6 C1 C1 C6 1_555 1_555 4_656 4_656 -85.1(8) no
C6 C1 C2 C11 1_555 1_555 1_555 1_555 178.6(3) no
C6 C5 C4 C8 1_555 1_555 1_555 1_555 180.0(4) no
C7 C3 C2 C11 1_555 1_555 1_555 1_555 0.5(6) no
C7 C3 C4 C8 1_555 1_555 1_555 1_555 -0.4(7) no
C8 C4 C5 C9 1_555 1_555 1_555 1_555 -0.8(7) no
C9 C5 C6 C10 1_555 1_555 1_555 1_555 -2.5(6) no
